data_7043932
loop_
_publ_author_name
'Andro\<s Dubraja, Lidija'
'Juric, Marijana'
'Tori\'c, Filip'
'Paji\'c, Damir'

_publ_section_title
;
 Influence of the metal centres on the exchange interaction in
 heterometallic complexes with oxalate-bridged cations
;
_journal_name_full 'Dalton Trans.'
_journal_paper_doi 10.1039/C7DT02522J
_journal_year 2017
_chemical_formula_sum 'C41 H26 Cr Mn N6 O12'
_chemical_formula_weight 901.62
_space_group_crystal_system triclinic
_space_group_IT_number 2
_space_group_name_Hall '-P 1'
_space_group_name_H-M_alt 'P -1'
_symmetry_space_group_name_Hall '-P 1'
_symmetry_space_group_name_H-M 'P -1'
_atom_sites_solution_hydrogens mixed
_audit_creation_method SHELXL-2017/1
_audit_update_record
;
2017-07-30 deposited with the CCDC.
2017-08-07 downloaded from the CCDC.
;
_cell_angle_alpha 64.14(4)
_cell_angle_beta 81.66(6)
_cell_angle_gamma 84.27(4)
_cell_formula_units_Z 2
_cell_length_a 11.287(11)
_cell_length_b 13.653(15)
_cell_length_c 13.802(16)
_cell_measurement_reflns_used 9768
_cell_measurement_temperature 100(2)
_cell_measurement_theta_max 27.1815
_cell_measurement_theta_min 2.3101
_cell_volume 1892(4)
_computing_cell_refinement 'SAINT V8.34A (Bruker AXS Inc., 2013)'
_computing_data_collection 'Bruker Instrument Service v4.2.2'
_computing_data_reduction 'SAINT V8.34A (Bruker AXS Inc., 2013)'
_computing_molecular_graphics 'Ortep-3 for Windows (Farrugia, 2012)'
_computing_publication_material 'WinGX publication routines (Farrugia, 2012)'
_computing_structure_refinement 'SHELXL-2017/1 (Sheldrick, 2017)'
_computing_structure_solution 'Sir 92'
_diffrn_ambient_temperature 100(2)
_diffrn_detector_area_resol_mean 10.4167
_diffrn_measured_fraction_theta_full 0.996
_diffrn_measured_fraction_theta_max 0.983
_diffrn_measurement_device_type 'D8 Venture Bruker with double microsource Ag-Mo'
_diffrn_radiation_probe x-ray
_diffrn_radiation_type MoK\a
_diffrn_radiation_wavelength 0.71073
_diffrn_reflns_av_R_equivalents 0.1228
_diffrn_reflns_av_unetI/netI 0.0503
_diffrn_reflns_Laue_measured_fraction_full 0.996
_diffrn_reflns_Laue_measured_fraction_max 0.983
_diffrn_reflns_limit_h_max 14
_diffrn_reflns_limit_h_min -14
_diffrn_reflns_limit_k_max 17
_diffrn_reflns_limit_k_min -17
_diffrn_reflns_limit_l_max 18
_diffrn_reflns_limit_l_min -18
_diffrn_reflns_number 90151
_diffrn_reflns_point_group_measured_fraction_full 0.996
_diffrn_reflns_point_group_measured_fraction_max 0.983
_diffrn_reflns_theta_full 25.242
_diffrn_reflns_theta_max 27.757
_diffrn_reflns_theta_min 2.318
_exptl_absorpt_coefficient_mu 0.697
_exptl_absorpt_correction_T_max 0.7456
_exptl_absorpt_correction_T_min 0.4196
_exptl_absorpt_correction_type multi-scan
_exptl_absorpt_process_details
;
SADABS-2014/5 - Bruker AXS area detector scaling and absorption correction
;
_exptl_crystal_colour red
_exptl_crystal_density_diffrn 1.582
_exptl_crystal_description block
_exptl_crystal_F_000 918
_exptl_crystal_preparation 'Magnetic properties'
_exptl_crystal_size_max 0.345
_exptl_crystal_size_mid 0.234
_exptl_crystal_size_min 0.213
_refine_diff_density_max 0.831
_refine_diff_density_min -0.768
_refine_diff_density_rms 0.105
_refine_ls_extinction_method none
_refine_ls_goodness_of_fit_ref 1.077
_refine_ls_hydrogen_treatment mixed
_refine_ls_matrix_type full
_refine_ls_number_parameters 560
_refine_ls_number_reflns 8758
_refine_ls_number_restraints 3
_refine_ls_restrained_S_all 1.077
_refine_ls_R_factor_all 0.1116
_refine_ls_R_factor_gt 0.0745
_refine_ls_shift/su_max 0.000
_refine_ls_shift/su_mean 0.000
_refine_ls_structure_factor_coef Fsqd
_refine_ls_weighting_details 'w=1/[\s^2^(Fo^2^)+(0.0714P)^2^+7.6565P] where P=(Fo^2^+2Fc^2^)/3'
_refine_ls_weighting_scheme calc
_refine_ls_wR_factor_gt 0.1819
_refine_ls_wR_factor_ref 0.2105
_reflns_Friedel_coverage 0.000
_reflns_number_gt 6198
_reflns_number_total 8758
_reflns_threshold_expression 'I > 2\s(I)'
_cod_data_source_file c7dt02522j2.cif
_cod_data_source_block Mn2Cr2_(1)
_cod_database_code 7043932
_shelx_shelxl_version_number 2017/1
_shelx_space_group_comment
;
The symmetry employed for this shelxl refinement is uniquely defined
by the following loop, which should always be used as a source of
symmetry information in preference to the above space-group names.
They are only intended as comments.
;

loop_
_space_group_symop_operation_xyz
'x, y, z'
'-x, -y, -z'

loop_
_atom_site_label
_atom_site_type_symbol
_atom_site_fract_x
_atom_site_fract_y
_atom_site_fract_z
_atom_site_U_iso_or_equiv
_atom_site_adp_type
_atom_site_occupancy
_atom_site_site_symmetry_order
_atom_site_calc_flag
_atom_site_refinement_flags_posn
_atom_site_refinement_flags_adp
_atom_site_refinement_flags_occupancy
C1 C 0.8149(6) 0.0345(5) 0.7801(7) 0.0653(19) Uani 1 1 d . . .
H1 H 0.804816 0.074997 0.822116 0.078 Uiso 1 1 calc R U .
C2 C 0.9305(6) -0.0037(7) 0.7573(9) 0.091(3) Uani 1 1 d . . .
H2 H 0.996939 0.010318 0.783867 0.110 Uiso 1 1 calc R U .
C3 C 0.9462(7) -0.0608(7) 0.6967(9) 0.097(3) Uani 1 1 d . . .
H3 H 1.024376 -0.085582 0.679055 0.116 Uiso 1 1 calc R U .
C4 C 0.8486(7) -0.0832(5) 0.6605(6) 0.0639(18) Uani 1 1 d . . .
C5 C 0.8556(10) -0.1517(7) 0.6043(8) 0.097(3) Uani 1 1 d . . .
H5 H 0.931753 -0.178449 0.584524 0.116 Uiso 1 1 calc R U .
C6 C 0.7578(11) -0.1780(7) 0.5798(7) 0.096(3) Uani 1 1 d . . .
H6 H 0.765284 -0.224760 0.544421 0.116 Uiso 1 1 calc R U .
C7 C 0.6404(8) -0.1375(5) 0.6052(5) 0.0618(19) Uani 1 1 d . . .
C8 C 0.5325(10) -0.1629(6) 0.5825(5) 0.079(3) Uani 1 1 d . . .
H8 H 0.535123 -0.208917 0.546649 0.095 Uiso 1 1 calc R U .
C9 C 0.4262(9) -0.1233(6) 0.6106(5) 0.076(3) Uani 1 1 d . . .
H9 H 0.354397 -0.140359 0.594002 0.092 Uiso 1 1 calc R U .
C10 C 0.4220(6) -0.0567(5) 0.6647(4) 0.0523(15) Uani 1 1 d . . .
H10 H 0.346416 -0.029924 0.685490 0.063 Uiso 1 1 calc R U .
C11 C 0.6300(6) -0.0696(4) 0.6585(4) 0.0439(13) Uani 1 1 d . . .
C12 C 0.7341(5) -0.0439(4) 0.6884(4) 0.0443(12) Uani 1 1 d . . .
C22 C 0.6483(9) 0.2695(6) 0.5683(6) 0.087(3) Uani 1 1 d . . .
H22 H 0.722372 0.232883 0.591012 0.104 Uiso 1 1 calc R U .
C21 C 0.6490(15) 0.3634(7) 0.4698(7) 0.140(6) Uani 1 1 d . . .
H21 H 0.721823 0.389588 0.425298 0.168 Uiso 1 1 calc R U .
C20 C 0.5417(17) 0.4158(7) 0.4400(6) 0.157(8) Uani 1 1 d . . .
H20 H 0.540609 0.479837 0.373832 0.188 Uiso 1 1 calc R U .
C19 C 0.4332(12) 0.3781(5) 0.5038(5) 0.109(4) Uani 1 1 d . . .
C18 C 0.317(2) 0.4283(11) 0.4773(10) 0.180(12) Uani 1 1 d . . .
H18 H 0.311488 0.491957 0.411480 0.216 Uiso 1 1 calc R U .
C17 C 0.2218(17) 0.3896(10) 0.5399(12) 0.156(9) Uani 1 1 d . . .
H17 H 0.147261 0.425508 0.517833 0.187 Uiso 1 1 calc R U .
C16 C 0.2208(11) 0.2925(7) 0.6444(8) 0.094(3) Uani 1 1 d . . .
C15 C 0.1213(11) 0.2500(11) 0.7164(14) 0.130(6) Uani 1 1 d . . .
H15 H 0.045125 0.286287 0.702133 0.156 Uiso 1 1 calc R U .
C14 C 0.1314(7) 0.1575(9) 0.8068(11) 0.100(4) Uani 1 1 d . . .
H14 H 0.062724 0.128332 0.856744 0.120 Uiso 1 1 calc R U .
C13 C 0.2448(5) 0.1039(6) 0.8270(7) 0.0633(18) Uani 1 1 d . . .
H13 H 0.250935 0.036687 0.889283 0.076 Uiso 1 1 calc R U .
C23 C 0.3343(6) 0.2398(4) 0.6702(5) 0.0515(16) Uani 1 1 d . . .
C24 C 0.4413(8) 0.2842(4) 0.6005(4) 0.065(2) Uani 1 1 d . . .
C37 C 0.5258(4) 0.0550(3) 0.9918(4) 0.0296(9) Uani 1 1 d . . .
C25 C 0.6101(4) 0.3589(3) 0.8438(4) 0.0308(9) Uani 1 1 d . . .
H25 H 0.648959 0.295912 0.839020 0.037 Uiso 1 1 calc R U .
C26 C 0.4881(4) 0.3770(4) 0.8360(4) 0.0346(10) Uani 1 1 d . . .
H26 H 0.444716 0.326502 0.826077 0.042 Uiso 1 1 calc R U .
C27 C 0.4298(4) 0.4669(4) 0.8424(4) 0.0348(10) Uani 1 1 d . . .
H27 H 0.345947 0.478707 0.838001 0.042 Uiso 1 1 calc R U .
C28 C 0.4949(4) 0.5416(3) 0.8557(4) 0.0297(9) Uani 1 1 d . . .
C29 C 0.4416(4) 0.6370(4) 0.8671(4) 0.0360(10) Uani 1 1 d . . .
H29 H 0.358559 0.654276 0.861212 0.043 Uiso 1 1 calc R U .
C30 C 0.5090(4) 0.7022(4) 0.8860(4) 0.0352(10) Uani 1 1 d . . .
H30 H 0.472288 0.764594 0.893470 0.042 Uiso 1 1 calc R U .
C31 C 0.6339(4) 0.6789(3) 0.8950(4) 0.0324(10) Uani 1 1 d . . .
C32 C 0.7085(5) 0.7400(4) 0.9199(4) 0.0394(11) Uani 1 1 d . . .
H32 H 0.676158 0.802404 0.929708 0.047 Uiso 1 1 calc R U .
C33 C 0.8260(5) 0.7099(4) 0.9300(5) 0.0445(12) Uani 1 1 d . . .
H33 H 0.875596 0.750324 0.948092 0.053 Uiso 1 1 calc R U .
C34 C 0.8739(5) 0.6185(4) 0.9134(4) 0.0394(11) Uani 1 1 d . . .
H34 H 0.956708 0.599231 0.918734 0.047 Uiso 1 1 calc R U .
C35 C 0.6885(4) 0.5870(3) 0.8825(3) 0.0273(9) Uani 1 1 d . . .
C36 C 0.6167(4) 0.5182(3) 0.8638(3) 0.0264(8) Uani 1 1 d . . .
C38 C 0.8626(4) 0.1915(4) 0.9632(5) 0.0415(12) Uani 1 1 d . . .
C39 C 0.8353(4) 0.2247(4) 1.0580(5) 0.0430(12) Uani 1 1 d . . .
C40 C 1.0757(4) 0.4950(5) 0.7739(5) 0.0416(12) Uani 1 1 d . . .
C41 C 0.9960(4) 0.5320(5) 0.6815(5) 0.0414(12) Uani 1 1 d . . .
N4 N 0.5456(6) 0.2298(4) 0.6316(3) 0.0538(14) Uani 1 1 d . . .
N3 N 0.3432(4) 0.1451(4) 0.7609(4) 0.0421(10) Uani 1 1 d . . .
N6 N 0.8069(3) 0.5584(3) 0.8906(3) 0.0307(8) Uani 1 1 d . . .
N5 N 0.6741(3) 0.4274(3) 0.8578(3) 0.0276(7) Uani 1 1 d . . .
N1 N 0.7188(4) 0.0167(3) 0.7459(4) 0.0411(10) Uani 1 1 d . . .
N2 N 0.5205(4) -0.0301(3) 0.6877(3) 0.0401(10) Uani 1 1 d . . .
O1 O 0.5619(3) 0.1185(2) 0.8972(3) 0.0332(7) Uani 1 1 d . . .
O2 O 0.5278(3) 0.0688(2) 1.0743(3) 0.0339(7) Uani 1 1 d . . .
O3 O 0.8730(3) 0.2735(3) 0.8695(3) 0.0413(8) Uani 1 1 d . . .
O4 O 0.8713(4) 0.0966(3) 0.9791(4) 0.0599(12) Uani 1 1 d . . .
O5 O 0.8199(4) 0.1571(3) 1.1519(3) 0.0537(10) Uani 1 1 d . . .
O6 O 0.8352(3) 0.3299(3) 1.0269(3) 0.0362(7) Uani 1 1 d . . .
O7 O 1.0256(3) 0.4350(3) 0.8670(3) 0.0398(8) Uani 1 1 d . . .
O8 O 1.1785(3) 0.5264(4) 0.7531(4) 0.0601(12) Uani 1 1 d . . .
O9 O 1.0331(4) 0.5875(4) 0.5890(4) 0.0600(11) Uani 1 1 d . . .
O10 O 0.8859(3) 0.4976(3) 0.7148(3) 0.0355(7) Uani 1 1 d . . .
O11 O 0.8325(6) 0.2408(5) 1.3085(6) 0.0937(19) Uani 1 1 d D . .
Cr1 Cr 0.85549(6) 0.41668(6) 0.87077(6) 0.0310(2) Uani 1 1 d . . .
Mn1 Mn 0.52844(7) 0.07012(6) 0.77627(6) 0.03123(19) Uani 1 1 d . . .
O12A O 0.8324(14) 0.3201(13) 0.6332(12) 0.175(6) Uani 0.7 1 d . . P
O12B O 0.893(3) 0.202(2) 0.499(2) 0.140(10) Uiso 0.3 1 d . . P
H11A H 0.825(14) 0.216(10) 1.263(8) 0.210 Uiso 1 1 d D U .
H11B H 0.817(14) 0.307(4) 1.298(10) 0.210 Uiso 1 1 d D U .

loop_
_atom_site_aniso_label
_atom_site_aniso_U_11
_atom_site_aniso_U_22
_atom_site_aniso_U_33
_atom_site_aniso_U_23
_atom_site_aniso_U_13
_atom_site_aniso_U_12
C1 0.044(3) 0.056(4) 0.117(6) -0.055(4) -0.012(4) -0.004(3)
C2 0.036(3) 0.079(5) 0.174(10) -0.070(6) -0.008(4) 0.000(3)
C3 0.048(4) 0.074(5) 0.170(10) -0.067(6) 0.020(5) 0.009(4)
C4 0.066(4) 0.048(3) 0.074(4) -0.032(3) 0.015(3) 0.006(3)
C5 0.125(8) 0.067(5) 0.093(6) -0.048(5) 0.036(6) 0.014(5)
C6 0.168(10) 0.062(5) 0.070(5) -0.048(4) 0.010(6) 0.007(6)
C7 0.120(6) 0.039(3) 0.034(3) -0.023(2) -0.010(3) -0.002(3)
C8 0.165(9) 0.049(4) 0.039(3) -0.027(3) -0.025(4) -0.015(5)
C9 0.139(8) 0.053(4) 0.042(3) -0.008(3) -0.043(4) -0.031(4)
C10 0.078(4) 0.041(3) 0.036(3) -0.007(2) -0.023(3) -0.014(3)
C11 0.079(4) 0.026(2) 0.030(2) -0.015(2) -0.004(2) -0.002(2)
C12 0.057(3) 0.029(2) 0.048(3) -0.021(2) 0.008(3) -0.002(2)
C22 0.146(8) 0.050(4) 0.065(4) -0.039(3) 0.063(5) -0.042(4)
C21 0.304(18) 0.045(5) 0.060(5) -0.034(4) 0.096(8) -0.072(7)
C20 0.39(2) 0.028(4) 0.029(4) -0.008(3) 0.029(8) -0.001(7)
C19 0.264(14) 0.031(3) 0.030(3) -0.016(3) -0.025(6) 0.027(6)
C18 0.42(3) 0.060(7) 0.087(8) -0.046(7) -0.135(14) 0.094(13)
C17 0.28(2) 0.091(9) 0.171(13) -0.106(10) -0.194(15) 0.135(12)
C16 0.131(8) 0.080(5) 0.126(7) -0.088(6) -0.094(7) 0.071(6)
C15 0.102(8) 0.139(10) 0.251(16) -0.166(12) -0.113(10) 0.084(8)
C14 0.039(4) 0.119(7) 0.213(12) -0.137(9) -0.013(5) 0.009(4)
C13 0.041(3) 0.064(4) 0.107(6) -0.057(4) -0.005(3) -0.002(3)
C23 0.085(4) 0.036(3) 0.053(3) -0.033(3) -0.038(3) 0.024(3)
C24 0.146(7) 0.027(3) 0.024(3) -0.016(2) -0.015(3) 0.012(3)
C37 0.039(2) 0.0182(19) 0.033(2) -0.0124(18) -0.0062(19) 0.0053(17)
C25 0.031(2) 0.023(2) 0.039(2) -0.0132(19) -0.0058(19) -0.0027(17)
C26 0.031(2) 0.035(2) 0.039(3) -0.015(2) -0.007(2) -0.0071(19)
C27 0.024(2) 0.039(2) 0.034(2) -0.008(2) -0.0071(18) -0.0002(18)
C28 0.030(2) 0.024(2) 0.027(2) -0.0042(17) -0.0030(17) 0.0019(17)
C29 0.035(2) 0.028(2) 0.035(2) -0.0072(19) -0.004(2) 0.0124(19)
C30 0.043(3) 0.020(2) 0.034(2) -0.0062(18) -0.001(2) 0.0099(18)
C31 0.041(3) 0.019(2) 0.031(2) -0.0078(18) -0.0032(19) 0.0047(18)
C32 0.057(3) 0.025(2) 0.039(3) -0.017(2) -0.007(2) 0.002(2)
C33 0.053(3) 0.035(3) 0.053(3) -0.024(2) -0.012(3) -0.002(2)
C34 0.037(3) 0.039(3) 0.052(3) -0.026(2) -0.011(2) -0.002(2)
C35 0.030(2) 0.0192(19) 0.030(2) -0.0087(17) -0.0042(17) 0.0031(16)
C36 0.030(2) 0.0201(19) 0.027(2) -0.0089(16) -0.0032(17) 0.0036(16)
C38 0.032(2) 0.034(3) 0.067(4) -0.028(3) -0.018(2) 0.014(2)
C39 0.028(2) 0.041(3) 0.067(4) -0.029(3) -0.017(2) 0.010(2)
C40 0.031(3) 0.050(3) 0.058(3) -0.037(3) -0.011(2) 0.003(2)
C41 0.029(2) 0.049(3) 0.056(3) -0.030(3) -0.003(2) -0.009(2)
N4 0.103(4) 0.028(2) 0.028(2) -0.0142(18) 0.016(2) -0.013(2)
N3 0.040(2) 0.044(2) 0.051(3) -0.029(2) -0.011(2) 0.0062(19)
N6 0.0281(19) 0.0279(18) 0.040(2) -0.0178(17) -0.0065(16) 0.0024(15)
N5 0.0263(18) 0.0219(17) 0.039(2) -0.0167(16) -0.0079(15) 0.0034(14)
N1 0.041(2) 0.034(2) 0.057(3) -0.029(2) -0.003(2) 0.0023(18)
N2 0.060(3) 0.034(2) 0.028(2) -0.0119(17) -0.0125(19) -0.0053(19)
O1 0.0466(19) 0.0247(15) 0.0316(17) -0.0152(13) -0.0028(14) -0.0036(13)
O2 0.052(2) 0.0240(15) 0.0310(16) -0.0152(13) -0.0080(14) -0.0027(14)
O3 0.0348(18) 0.0380(19) 0.066(2) -0.0359(19) -0.0151(17) 0.0129(15)
O4 0.055(2) 0.036(2) 0.099(3) -0.038(2) -0.017(2) 0.0114(18)
O5 0.060(3) 0.038(2) 0.058(3) -0.0132(19) -0.019(2) 0.0056(18)
O6 0.0377(18) 0.0302(16) 0.0459(19) -0.0221(15) -0.0109(15) 0.0125(14)
O7 0.0256(16) 0.052(2) 0.057(2) -0.0361(19) -0.0123(15) 0.0068(15)
O8 0.0232(18) 0.087(3) 0.083(3) -0.046(3) -0.0089(19) -0.0068(19)
O9 0.047(2) 0.069(3) 0.055(3) -0.017(2) -0.001(2) -0.019(2)
O10 0.0249(16) 0.0419(18) 0.049(2) -0.0277(16) -0.0053(14) -0.0029(13)
O11 0.096(4) 0.095(4) 0.130(5) -0.082(4) -0.041(4) 0.025(3)
Cr1 0.0240(4) 0.0317(4) 0.0467(5) -0.0254(3) -0.0096(3) 0.0061(3)
Mn1 0.0367(4) 0.0277(4) 0.0314(4) -0.0150(3) -0.0037(3) 0.0005(3)
O12A 0.197(15) 0.183(14) 0.165(13) -0.095(11) -0.047(11) 0.048(11)

loop_
_atom_type_symbol
_atom_type_description
_atom_type_scat_dispersion_real
_atom_type_scat_dispersion_imag
_atom_type_scat_source
C C 0.0033 0.0016 'International Tables Vol C Tables 4.2.6.8 and 6.1.1.4'
H H 0.0000 0.0000 'International Tables Vol C Tables 4.2.6.8 and 6.1.1.4'
N N 0.0061 0.0033 'International Tables Vol C Tables 4.2.6.8 and 6.1.1.4'
O O 0.0106 0.0060 'International Tables Vol C Tables 4.2.6.8 and 6.1.1.4'
Cr Cr 0.3209 0.6236 'International Tables Vol C Tables 4.2.6.8 and 6.1.1.4'
Mn Mn 0.3368 0.7283 'International Tables Vol C Tables 4.2.6.8 and 6.1.1.4'

loop_
_geom_angle_atom_site_label_1
_geom_angle_atom_site_label_2
_geom_angle_atom_site_label_3
_geom_angle
_geom_angle_site_symmetry_1
_geom_angle_site_symmetry_3
N1 C1 C2 123.1(7) . .
N1 C1 H1 118.4 . .
C2 C1 H1 118.4 . .
C3 C2 C1 119.0(7) . .
C3 C2 H2 120.5 . .
C1 C2 H2 120.5 . .
C2 C3 C4 120.2(6) . .
C2 C3 H3 119.9 . .
C4 C3 H3 119.9 . .
C3 C4 C12 117.7(6) . .
C3 C4 C5 123.9(7) . .
C12 C4 C5 118.2(8) . .
C6 C5 C4 121.2(8) . .
C6 C5 H5 119.4 . .
C4 C5 H5 119.4 . .
C5 C6 C7 121.8(7) . .
C5 C6 H6 119.1 . .
C7 C6 H6 119.1 . .
C11 C7 C8 116.5(7) . .
C11 C7 C6 118.7(7) . .
C8 C7 C6 124.8(7) . .
C9 C8 C7 121.1(6) . .
C9 C8 H8 119.4 . .
C7 C8 H8 119.4 . .
C8 C9 C10 119.5(7) . .
C8 C9 H9 120.2 . .
C10 C9 H9 120.2 . .
N2 C10 C9 121.8(7) . .
N2 C10 H10 119.1 . .
C9 C10 H10 119.1 . .
N2 C11 C7 121.9(6) . .
N2 C11 C12 118.2(4) . .
C7 C11 C12 119.9(6) . .
N1 C12 C4 122.1(6) . .
N1 C12 C11 117.7(5) . .
C4 C12 C11 120.2(5) . .
N4 C22 C21 121.9(11) . .
N4 C22 H22 119.1 . .
C21 C22 H22 119.1 . .
C20 C21 C22 118.0(10) . .
C20 C21 H21 121.0 . .
C22 C21 H21 121.0 . .
C21 C20 C19 122.0(8) . .
C21 C20 H20 119.0 . .
C19 C20 H20 119.0 . .
C24 C19 C20 116.1(11) . .
C24 C19 C18 118.9(12) . .
C20 C19 C18 125.0(10) . .
C17 C18 C19 121.7(12) . .
C17 C18 H18 119.1 . .
C19 C18 H18 119.1 . .
C18 C17 C16 123.6(13) . .
C18 C17 H17 118.2 . .
C16 C17 H17 118.2 . .
C15 C16 C23 118.7(9) . .
C15 C16 C17 125.9(11) . .
C23 C16 C17 115.4(12) . .
C14 C15 C16 120.2(8) . .
C14 C15 H15 119.9 . .
C16 C15 H15 119.9 . .
C15 C14 C13 119.5(10) . .
C15 C14 H14 120.2 . .
C13 C14 H14 120.2 . .
N3 C13 C14 121.6(8) . .
N3 C13 H13 119.2 . .
C14 C13 H13 119.2 . .
N3 C23 C16 120.5(8) . .
N3 C23 C24 118.8(5) . .
C16 C23 C24 120.8(7) . .
N4 C24 C19 123.4(9) . .
N4 C24 C23 117.0(5) . .
C19 C24 C23 119.6(8) . .
O2 C37 O1 126.6(4) . .
O2 C37 C37 116.7(5) . 2_657
O1 C37 C37 116.6(5) . 2_657
N5 C25 C26 121.7(4) . .
N5 C25 H25 119.1 . .
C26 C25 H25 119.1 . .
C27 C26 C25 120.5(4) . .
C27 C26 H26 119.8 . .
C25 C26 H26 119.8 . .
C26 C27 C28 119.3(4) . .
C26 C27 H27 120.4 . .
C28 C27 H27 120.4 . .
C36 C28 C27 117.4(4) . .
C36 C28 C29 118.8(4) . .
C27 C28 C29 123.8(4) . .
C30 C29 C28 120.5(4) . .
C30 C29 H29 119.7 . .
C28 C29 H29 119.7 . .
C29 C30 C31 121.3(4) . .
C29 C30 H30 119.4 . .
C31 C30 H30 119.4 . .
C35 C31 C32 116.3(4) . .
C35 C31 C30 119.3(4) . .
C32 C31 C30 124.4(4) . .
C33 C32 C31 120.4(4) . .
C33 C32 H32 119.8 . .
C31 C32 H32 119.8 . .
C32 C33 C34 119.5(5) . .
C32 C33 H33 120.2 . .
C34 C33 H33 120.2 . .
N6 C34 C33 122.0(5) . .
N6 C34 H34 119.0 . .
C33 C34 H34 119.0 . .
N6 C35 C31 123.1(4) . .
N6 C35 C36 117.8(4) . .
C31 C35 C36 119.1(4) . .
N5 C36 C28 122.8(4) . .
N5 C36 C35 116.1(4) . .
C28 C36 C35 121.0(4) . .
O4 C38 O3 125.3(5) . .
O4 C38 C39 121.4(6) . .
O3 C38 C39 113.3(4) . .
O5 C39 O6 124.8(5) . .
O5 C39 C38 121.7(5) . .
O6 C39 C38 113.4(5) . .
O8 C40 O7 126.0(5) . .
O8 C40 C41 119.1(5) . .
O7 C40 C41 114.9(4) . .
O9 C41 O10 124.8(5) . .
O9 C41 C40 121.8(5) . .
O10 C41 C40 113.4(5) . .
C24 N4 C22 118.7(6) . .
C24 N4 Mn1 115.3(4) . .
C22 N4 Mn1 125.6(6) . .
C13 N3 C23 119.3(6) . .
C13 N3 Mn1 126.7(4) . .
C23 N3 Mn1 113.8(4) . .
C34 N6 C35 118.6(4) . .
C34 N6 Cr1 128.8(3) . .
C35 N6 Cr1 112.5(3) . .
C25 N5 C36 118.3(4) . .
C25 N5 Cr1 128.1(3) . .
C36 N5 Cr1 113.6(3) . .
C1 N1 C12 117.8(5) . .
C1 N1 Mn1 127.7(4) . .
C12 N1 Mn1 114.5(4) . .
C10 N2 C11 119.2(5) . .
C10 N2 Mn1 126.1(4) . .
C11 N2 Mn1 114.7(3) . .
C37 O1 Mn1 114.7(3) . .
C37 O2 Mn1 114.0(3) . 2_657
C38 O3 Cr1 115.5(3) . .
C39 O6 Cr1 114.9(3) . .
C40 O7 Cr1 114.0(3) . .
C41 O10 Cr1 113.4(3) . .
H11A O11 H11B 124(6) . .
O10 Cr1 O6 176.11(14) . .
O10 Cr1 O7 83.85(16) . .
O6 Cr1 O7 93.27(17) . .
O10 Cr1 O3 95.07(17) . .
O6 Cr1 O3 82.64(16) . .
O7 Cr1 O3 96.66(15) . .
O10 Cr1 N5 89.57(16) . .
O6 Cr1 N5 93.64(16) . .
O7 Cr1 N5 169.60(15) . .
O3 Cr1 N5 91.92(14) . .
O10 Cr1 N6 91.89(16) . .
O6 Cr1 N6 90.83(16) . .
O7 Cr1 N6 92.25(15) . .
O3 Cr1 N6 169.22(16) . .
N5 Cr1 N6 79.89(15) . .
O1 Mn1 O2 77.41(15) . 2_657
O1 Mn1 N2 161.29(14) . .
O2 Mn1 N2 88.80(17) 2_657 .
O1 Mn1 N4 99.40(17) . .
O2 Mn1 N4 166.70(17) 2_657 .
N2 Mn1 N4 96.82(18) . .
O1 Mn1 N3 94.81(15) . .
O2 Mn1 N3 92.74(17) 2_657 .
N2 Mn1 N3 98.47(17) . .
N4 Mn1 N3 74.5(2) . .
O1 Mn1 N1 94.90(16) . .
O2 Mn1 N1 99.87(17) 2_657 .
N2 Mn1 N1 74.84(17) . .
N4 Mn1 N1 93.2(2) . .
N3 Mn1 N1 165.50(17) . .

loop_
_geom_bond_atom_site_label_1
_geom_bond_atom_site_label_2
_geom_bond_distance
_geom_bond_site_symmetry_2
C1 N1 1.327(7) .
C1 C2 1.401(9) .
C1 H1 0.9500 .
C2 C3 1.356(13) .
C2 H2 0.9500 .
C3 C4 1.384(12) .
C3 H3 0.9500 .
C4 C12 1.416(8) .
C4 C5 1.443(11) .
C5 C6 1.326(14) .
C5 H5 0.9500 .
C6 C7 1.439(13) .
C6 H6 0.9500 .
C7 C11 1.401(7) .
C7 C8 1.412(12) .
C8 C9 1.342(12) .
C8 H8 0.9500 .
C9 C10 1.399(9) .
C9 H9 0.9500 .
C10 N2 1.324(7) .
C10 H10 0.9500 .
C11 N2 1.376(8) .
C11 C12 1.422(8) .
C12 N1 1.361(6) .
C22 N4 1.350(9) .
C22 C21 1.403(12) .
C22 H22 0.9500 .
C21 C20 1.37(2) .
C21 H21 0.9500 .
C20 C19 1.399(19) .
C20 H20 0.9500 .
C19 C24 1.398(8) .
C19 C18 1.43(2) .
C18 C17 1.28(3) .
C18 H18 0.9500 .
C17 C16 1.472(17) .
C17 H17 0.9500 .
C16 C15 1.374(17) .
C16 C23 1.418(10) .
C15 C14 1.343(17) .
C15 H15 0.9500 .
C14 C13 1.410(10) .
C14 H14 0.9500 .
C13 N3 1.329(8) .
C13 H13 0.9500 .
C23 N3 1.359(7) .
C23 C24 1.432(10) .
C24 N4 1.347(10) .
C37 O2 1.236(5) .
C37 O1 1.247(6) .
C37 C37 1.576(8) 2_657
C25 N5 1.330(6) .
C25 C26 1.386(6) .
C25 H25 0.9500 .
C26 C27 1.366(7) .
C26 H26 0.9500 .
C27 C28 1.402(7) .
C27 H27 0.9500 .
C28 C36 1.389(6) .
C28 C29 1.441(6) .
C29 C30 1.354(7) .
C29 H29 0.9500 .
C30 C31 1.425(7) .
C30 H30 0.9500 .
C31 C35 1.410(6) .
C31 C32 1.413(7) .
C32 C33 1.357(8) .
C32 H32 0.9500 .
C33 C34 1.407(7) .
C33 H33 0.9500 .
C34 N6 1.328(6) .
C34 H34 0.9500 .
C35 N6 1.360(6) .
C35 C36 1.424(6) .
C36 N5 1.370(5) .
C38 O4 1.212(6) .
C38 O3 1.289(7) .
C38 C39 1.544(8) .
C39 O5 1.219(7) .
C39 O6 1.308(6) .
C40 O8 1.227(6) .
C40 O7 1.267(7) .
C40 C41 1.540(7) .
C41 O9 1.202(7) .
C41 O10 1.318(6) .
N4 Mn1 2.226(5) .
N3 Mn1 2.231(5) .
N6 Cr1 2.080(4) .
N5 Cr1 2.066(4) .
N1 Mn1 2.239(5) .
N2 Mn1 2.212(4) .
O1 Mn1 2.134(4) .
O2 Mn1 2.168(4) 2_657
O3 Cr1 1.953(4) .
O6 Cr1 1.946(4) .
O7 Cr1 1.952(4) .
O10 Cr1 1.939(4) .
O11 H11A 0.85(2) .
O11 H11B 0.85(2) .
